data_2200174
loop_
_publ_author_name
'Cannon, Debbie'
'Quesada, Antonio'
'Quiroga, Jairo'
'Mej\'ia, Diana'
'Insuasty, Braulio'
'Abonia, Rodrigo'
'Cobo, Justo'
'Nogueras, Manuel'
'S\'anchez, Adolfo'
'Low, John Nicolson'

_publ_section_title
4-(4-Methoxyphenyl)-3,7,7-trimethyl-4,7,8,9-tetrahydro-2<i>H</i>-pyrazolo[3,4-<i>b</i>]quinolin-5(6<i>H</i>)-one
_journal_issue 2
_journal_name_full 'Acta Crystallographica Section E'
_journal_page_first o154
_journal_page_last o156
_journal_paper_doi 10.1107/S1600536801001465
_journal_volume 57
_journal_year 2001
_chemical_formula_moiety 'C20 H23 N3 O2'
_chemical_formula_sum 'C20 H23 N3 O2'
_chemical_formula_weight 337.41
_chemical_melting_point 570
_chemical_name_systematic
;
3,7,7-Trimethyl-4-(4-methoxyphenyl)-4,7,8,9-tetrahydro-2H-pyrazolo[3,4-b]-
quinolin-5(6H)-one (4).
;
_space_group_IT_number 14
_symmetry_cell_setting monoclinic
_symmetry_space_group_name_Hall '-P 2yn'
_symmetry_space_group_name_H-M 'P 1 21/n 1'
_cell_angle_alpha 90.00
_cell_angle_beta 106.0610(15)
_cell_angle_gamma 90.00
_cell_formula_units_Z 4
_cell_length_a 8.5820(3)
_cell_length_b 14.7031(5)
_cell_length_c 14.5369(8)
_cell_measurement_reflns_used 3956
_cell_measurement_temperature 150.0(10)
_cell_measurement_theta_max 27.52
_cell_measurement_theta_min 2.01
_cell_volume 1762.70(13)
_computing_cell_refinement 'DENZO-SMN (Otwinowski & Minor, 1997)'
_computing_data_collection 'KappaCCD Server Software (Nonius, 1997)'
_computing_data_reduction DENZO-SMN
_computing_molecular_graphics 'ORTEPII (Johnson, 1976) and PLATON (Spek, 2000)'
_computing_publication_material 'SHELXL97  and WordPerfect macro PRPKAPPA (Ferguson, 1999)'
_computing_structure_refinement 'SHELXL97 (Sheldrick, 1997)'
_computing_structure_solution 'SHELXS97 (Sheldrick, 1997)'
_diffrn_ambient_temperature 150.0(10)
_diffrn_measured_fraction_theta_full .975
_diffrn_measured_fraction_theta_max .975
_diffrn_measurement_device_type KappaCCD
_diffrn_measurement_method '\f and \w scans with \k offsets'
_diffrn_radiation_monochromator graphite
_diffrn_radiation_source 'fine-focus sealed X-ray tube'
_diffrn_radiation_type MoK\a
_diffrn_radiation_wavelength .71073
_diffrn_reflns_av_R_equivalents .029
_diffrn_reflns_av_sigmaI/netI .0667
_diffrn_reflns_limit_h_max 10
_diffrn_reflns_limit_h_min -11
_diffrn_reflns_limit_k_max 16
_diffrn_reflns_limit_k_min -18
_diffrn_reflns_limit_l_max 18
_diffrn_reflns_limit_l_min -15
_diffrn_reflns_number 11320
_diffrn_reflns_theta_full 27.52
_diffrn_reflns_theta_max 27.52
_diffrn_reflns_theta_min 2.01
_diffrn_standards_decay_% negligible
_exptl_absorpt_coefficient_mu .084
_exptl_absorpt_correction_T_max .985
_exptl_absorpt_correction_T_min .969
_exptl_absorpt_correction_type multi-scan
_exptl_absorpt_process_details '(DENZO-SMN; Otwinowski & Minor, 1997)'
_exptl_crystal_colour colourless
_exptl_crystal_density_diffrn 1.271
_exptl_crystal_density_method 'not measured'
_exptl_crystal_description prism
_exptl_crystal_F_000 720
_exptl_crystal_size_max .38
_exptl_crystal_size_mid .24
_exptl_crystal_size_min .18
_refine_diff_density_max .280
_refine_diff_density_min -.295
_refine_ls_extinction_method none
_refine_ls_goodness_of_fit_ref 1.025
_refine_ls_hydrogen_treatment constr
_refine_ls_matrix_type full
_refine_ls_number_parameters 289
_refine_ls_number_reflns 3956
_refine_ls_number_restraints 2
_refine_ls_restrained_S_all 1.025
_refine_ls_R_factor_all .092
_refine_ls_R_factor_gt .053
_refine_ls_shift/su_max .002
_refine_ls_shift/su_mean .000
_refine_ls_structure_factor_coef Fsqd
_refine_ls_weighting_details 'w = 1/[\s^2^(Fo^2^)+(0.0655P)^2^+0.4575P] where P = (Fo^2^+2Fc^2^)/3'
_refine_ls_weighting_scheme calc
_refine_ls_wR_factor_ref .141
_reflns_number_gt 2662
_reflns_number_total 3956
_reflns_threshold_expression >2\s(I)
_cod_data_source_file na6037.cif
_cod_data_source_block 1
_cod_depositor_comments
;
The following automatic conversions were performed:

'_exptl_absorpt_correction_type' value 'Multi-scan' changed to
'multi-scan' according to
/home/saulius/struct/CIF-dictionaries/cif_core.dic dictionary named
'cif_core.dic' version 2.4.1 from 2010-06-29.

Automatic conversion script
Id: cif_fix_values 1715 2011-07-08 13:25:40Z adriana 
;
_cod_original_sg_symbol_H-M 'P 21/n'
_cod_database_code 2200174
_cod_database_fobs_code 2200174

loop_
_symmetry_equiv_pos_as_xyz
'x, y, z'
'-x+1/2, y+1/2, -z+1/2'
'-x, -y, -z'
'x-1/2, -y-1/2, z-1/2'

loop_
_atom_site_label
_atom_site_fract_x
_atom_site_fract_y
_atom_site_fract_z
_atom_site_U_iso_or_equiv
_atom_site_adp_type
_atom_site_calc_flag
_atom_site_refinement_flags
_atom_site_occupancy
_atom_site_disorder_assembly
_atom_site_disorder_group
_atom_site_type_symbol
N1 .96978(18) .49548(9) .87356(10) .0255(4) Uani d . 1 . . N
N2 .93258(18) .50561(9) .77707(10) .0249(4) Uani d . 1 . . N
C3 .8362(2) .43944(12) .72831(13) .0244(4) Uani d . 1 A . C
C31 .7756(3) .44108(14) .62201(14) .0348(5) Uani d . 1 . . C
C3A .8090(2) .38006(11) .79599(12) .0223(4) Uani d . 1 . . C
C4A .6997(2) .27021(11) .88876(12) .0215(4) Uani d . 1 . . C
C4 .7353(10) .2850(5) .7912(7) .0263(6) Uani d PD .65 A 1 C
C41 .8440(6) .2109(3) .7696(3) .0211(11) Uani d PD .65 A 1 C
C42 .8013(4) .1640(2) .6848(2) .0263(6) Uani d P .65 A 1 C
C43 .8989(12) .0964(9) .6615(10) .024(2) Uani d P .65 A 1 C
C44 1.0489(4) .0785(2) .7300(2) .0259(7) Uani d P .65 A 1 C
C45 1.0950(4) .12531(19) .8160(2) .0291(7) Uani d P .65 A 1 C
C46 .9925(4) .1902(2) .8356(3) .0261(7) Uani d P .65 A 1 C
C47 1.1192(12) -.0368(6) .6313(5) .0367(13) Uani d P .65 A 1 C
O44 1.1610(3) .01536(14) .71755(15) .0354(5) Uani d P .65 A 1 O
C420 .7103(15) .2958(8) .7904(10) .0128(16) Uani d PD .35 A 2 C
O424 .9848(5) .0242(2) .6046(3) .0354(5) Uani d P .35 A 2 O
C421 .7838(9) .2220(6) .7422(6) .0177(19) Uani d PD .35 A 2 C
C422 .7256(6) .2043(3) .6442(4) .0215(11) Uani d P .35 A 2 C
C423 .7955(6) .1383(3) .6000(4) .0212(11) Uani d P .35 A 2 C
C424 .936(3) .0882(17) .6586(19) .023(3) Uani d P .35 A 2 C
C425 .9869(8) .1032(4) .7527(4) .0259(13) Uani d P .35 A 2 C
C426 .9144(9) .1709(5) .7944(5) .0230(13) Uani d P .35 A 2 C
C427 1.106(2) -.0355(13) .6578(11) .0367(13) Uani d P .35 A 2 C
C5 .5831(2) .20123(11) .89343(13) .0223(4) Uani d . 1 A . C
O51 .50282(15) .16087(8) .82068(9) .0282(3) Uani d . 1 . . O
C6 .5555(2) .17944(12) .98899(13) .0260(4) Uani d . 1 . . C
C7 .7037(2) .19394(11) 1.07461(13) .0245(4) Uani d . 1 A . C
C71 .6596(3) .18323(13) 1.16879(14) .0318(5) Uani d . 1 . . C
C72 .8362(2) .12516(12) 1.07198(14) .0309(5) Uani d . 1 . . C
C8 .7618(2) .29165(11) 1.06745(12) .0252(4) Uani d . 1 . . C
C8A .7827(2) .31422(11) .97077(13) .0223(4) Uani d . 1 A . C
C9A .8924(2) .41878(11) .88289(12) .0221(4) Uani d . 1 A . C
N9 .88769(18) .38308(9) .97035(10) .0248(4) Uani d . 1 . . N
H2 .9681 .5511 .7491 .030 Uiso calc R 1 . . H
H31A .7698 .3788 .5973 .052 Uiso calc R 1 . . H
H31B .8497 .4770 .5959 .052 Uiso calc R 1 . . H
H31C .6674 .4686 .6028 .052 Uiso calc R 1 . . H
H4 .6302 .2844 .7398 .032 Uiso calc PR .65 A 1 H
H42 .7008 .1779 .6398 .032 Uiso calc PR .65 A 1 H
H43 .8662 .0641 .6026 .029 Uiso calc PR .65 A 1 H
H45 1.1963 .1129 .8611 .035 Uiso calc PR .65 A 1 H
H46 1.0233 .2215 .8951 .031 Uiso calc PR .65 A 1 H
H17A 1.2152 -.0694 .6248 .055 Uiso calc PR .33 A 1 H
H17B 1.0794 .0039 .5764 .055 Uiso calc PR .33 A 1 H
H17C 1.0343 -.0806 .6335 .055 Uiso calc PR .33 A 1 H
H17D 1.0041 -.0280 .5983 .055 Uiso calc PR .33 A 1 H
H17E 1.1399 -.1013 .6467 .055 Uiso calc PR .33 A 1 H
H17F 1.1850 -.0168 .5897 .055 Uiso calc PR .33 A 1 H
H420 .5982 .3087 .7493 .015 Uiso calc PR .35 A 2 H
H422 .6360 .2382 .6069 .026 Uiso calc PR .35 A 2 H
H423 .7537 .1260 .5336 .025 Uiso calc PR .35 A 2 H
H425 1.0730 .0679 .7914 .031 Uiso calc PR .35 A 2 H
H426 .9560 .1823 .8611 .028 Uiso calc PR .35 A 2 H
H27G 1.1354 -.0792 .6143 .055 Uiso calc PR .18 A 2 H
H27H 1.0654 -.0683 .7050 .055 Uiso calc PR .18 A 2 H
H27I 1.2026 -.0003 .6908 .055 Uiso calc PR .18 A 2 H
H27J 1.1336 -.0194 .7258 .055 Uiso calc PR .18 A 2 H
H27K 1.2035 -.0303 .6351 .055 Uiso calc PR .18 A 2 H
H27L 1.0663 -.0982 .6492 .055 Uiso calc PR .18 A 2 H
H6A .5208 .1152 .9885 .031 Uiso calc R 1 A . H
H6B .4657 .2179 .9975 .031 Uiso calc R 1 . . H
H71A .7532 .1995 1.2222 .048 Uiso calc R 1 A . H
H71B .6289 .1200 1.1759 .048 Uiso calc R 1 . . H
H71C .5684 .2234 1.1687 .048 Uiso calc R 1 . . H
H72A .8675 .1328 1.0125 .046 Uiso calc R 1 A . H
H72B .7952 .0633 1.0749 .046 Uiso calc R 1 . . H
H72C .9309 .1353 1.1269 .046 Uiso calc R 1 . . H
H8A .6825 .3344 1.0818 .030 Uiso calc R 1 A . H
H8B .8667 .3006 1.1165 .030 Uiso calc R 1 . . H
H9 .9512 .4045 1.0242 .030 Uiso calc R 1 A . H

loop_
_atom_site_aniso_label
_atom_site_aniso_U_11
_atom_site_aniso_U_22
_atom_site_aniso_U_33
_atom_site_aniso_U_12
_atom_site_aniso_U_13
_atom_site_aniso_U_23
N1 .0316(9) .0218(8) .0238(9) -.0019(6) .0089(7) .0022(6)
N2 .0310(9) .0211(7) .0244(9) -.0009(6) .0104(7) .0026(6)
C3 .0251(10) .0244(9) .0248(10) .0014(7) .0089(8) .0002(7)
C31 .0405(12) .0388(11) .0254(11) -.0068(9) .0094(9) .0023(8)
C3A .0254(9) .0209(9) .0215(10) -.0006(7) .0078(8) -.0001(7)
C4A .0252(9) .0198(9) .0210(10) .0000(7) .0089(7) -.0009(7)
C4 .0264(15) .0275(15) .0258(15) -.0055(12) .0087(12) -.0036(13)
C41 .025(3) .021(2) .019(3) -.003(2) .009(2) .000(2)
C42 .0264(15) .0275(15) .0258(15) -.0055(12) .0087(12) -.0036(13)
C43 .018(5) .026(3) .030(3) -.004(3) .010(3) -.007(2)
C44 .0303(19) .0201(15) .0309(19) -.0009(14) .0147(16) -.0009(13)
C45 .0282(16) .0302(16) .0273(17) .0027(13) .0048(14) .0020(12)
C46 .0304(19) .0266(17) .0225(18) .0026(14) .0095(15) -.0025(13)
C47 .043(2) .0323(12) .040(5) .0062(12) .022(3) -.006(3)
O44 .0403(11) .0314(10) .0356(11) .0097(8) .0125(9) -.0046(8)
C420 .021(5) .009(3) .011(3) .005(2) .009(3) -.002(2)
O424 .0403(11) .0314(10) .0356(11) .0097(8) .0125(9) -.0046(8)
C421 .015(5) .018(3) .020(5) -.002(3) .006(3) -.001(3)
C422 .022(3) .019(2) .021(3) .001(2) .002(2) .005(2)
C423 .027(3) .022(2) .016(3) -.001(2) .008(2) -.005(2)
C424 .013(7) .020(4) .039(6) .009(4) .014(5) .011(4)
C425 .031(4) .022(3) .028(4) .009(3) .014(3) .005(2)
C426 .022(4) .029(4) .015(3) -.002(3) -.001(3) .002(3)
C427 .043(2) .0323(12) .040(5) .0062(12) .022(3) -.006(3)
C5 .0213(9) .0194(8) .0270(10) .0036(7) .0080(8) -.0015(7)
O51 .0279(7) .0267(7) .0297(8) -.0049(5) .0077(6) -.0066(5)
C6 .0301(10) .0231(9) .0277(10) -.0026(7) .0126(8) -.0005(7)
C7 .0311(10) .0210(9) .0240(10) .0006(7) .0123(8) .0001(7)
C71 .0429(12) .0279(10) .0281(11) -.0014(9) .0156(9) .0022(8)
C72 .0372(11) .0253(10) .0311(11) .0051(8) .0110(9) .0002(8)
C8 .0343(11) .0210(9) .0217(10) -.0014(8) .0098(8) -.0027(7)
C8A .0255(10) .0176(8) .0248(10) .0023(7) .0087(8) .0002(7)
C9A .0251(9) .0175(8) .0236(10) .0010(7) .0069(8) .0001(7)
N9 .0316(9) .0219(7) .0189(8) -.0061(6) .0036(6) -.0014(6)

loop_
_atom_type_symbol
_atom_type_description
_atom_type_scat_dispersion_real
_atom_type_scat_dispersion_imag
_atom_type_scat_source
C C .0033 .0016 'International Tables Vol C Tables 4.2.6.8 and 6.1.1.4'
H H .0000 .0000 'International Tables Vol C Tables 4.2.6.8 and 6.1.1.4'
N N .0061 .0033 'International Tables Vol C Tables 4.2.6.8 and 6.1.1.4'
O O .0106 .0060 'International Tables Vol C Tables 4.2.6.8 and 6.1.1.4'

loop_
_geom_angle_atom_site_label_1
_geom_angle_atom_site_label_2
_geom_angle_atom_site_label_3
_geom_angle
_geom_angle_publ_flag
C9A N1 N2 102.49(14) yes
C3 N2 N1 113.55(14) yes
C3 N2 H2 123.2 no
N1 N2 H2 123.2 no
N2 C3 C3A 106.38(15) no
N2 C3 C31 121.52(16) no
C3A C3 C31 132.06(17) no
C3 C31 H31A 109.5 no
C3 C31 H31B 109.5 no
H31A C31 H31B 109.5 no
C3 C31 H31C 109.5 no
H31A C31 H31C 109.5 no
H31B C31 H31C 109.5 no
C3 C3A C9A 104.03(15) no
C3 C3A C420 133.7(5) no
C9A C3A C420 122.1(5) no
C3 C3A C4 134.0(4) no
C9A C3A C4 121.3(4) no
C420 C3A C4 10.0(5) no
C8A C4A C5 119.51(16) no
C8A C4A C420 123.7(6) no
C5 C4A C420 116.5(6) no
C8A C4A C4 123.0(4) no
C5 C4A C4 117.3(4) no
C420 C4A C4 9.8(5) no
C41 C4 C3A 113.2(6) no
C41 C4 C4A 112.2(6) no
C3A C4 C4A 105.7(5) no
C41 C4 H4 108.5 no
C3A C4 H4 108.5 no
C4A C4 H4 108.5 no
C42 C41 C46 118.2(4) no
C42 C41 C4 121.3(5) no
C46 C41 C4 120.5(4) no
C41 C42 C43 123.1(6) no
C41 C42 H42 118.4 no
C43 C42 H42 118.4 no
C42 C43 C44 116.7(9) no
C42 C43 H43 121.6 no
C44 C43 H43 121.6 no
O44 C44 C45 114.6(3) no
O44 C44 C43 124.2(5) no
C45 C44 C43 121.3(5) no
C46 C45 C44 119.4(3) no
C46 C45 H45 120.3 no
C44 C45 H45 120.3 no
C45 C46 C41 121.3(4) no
C45 C46 H46 119.3 no
C41 C46 H46 119.3 no
O44 C47 H17A 109.5 no
O44 C47 H17B 109.5 no
H17A C47 H17B 109.5 no
O44 C47 H17C 109.5 no
H17A C47 H17C 109.5 no
H17B C47 H17C 109.5 no
O44 C47 H17D 109.5 no
H17A C47 H17D 141.1 no
H17B C47 H17D 56.3 no
H17C C47 H17D 56.3 no
O44 C47 H17E 109.5 no
H17A C47 H17E 56.3 no
H17B C47 H17E 141.1 no
H17C C47 H17E 56.3 no
H17D C47 H17E 109.5 no
O44 C47 H17F 109.5 no
H17A C47 H17F 56.3 no
H17B C47 H17F 56.3 no
H17C C47 H17F 141.1 no
H17D C47 H17F 109.5 no
H17E C47 H17F 109.5 no
C44 O44 C47 117.4(4) no
C3A C420 C4A 109.8(8) no
C3A C420 C421 108.5(9) no
C4A C420 C421 113.7(8) no
C3A C420 H420 108.3 no
C4A C420 H420 108.3 no
C421 C420 H420 108.3 no
C424 O424 C427 114.3(13) no
C426 C421 C422 117.6(6) no
C426 C421 C420 120.6(8) no
C422 C421 C420 121.8(7) no
C423 C422 C421 121.6(5) no
C423 C422 H422 119.2 no
C421 C422 H422 119.2 no
C422 C423 C424 118.2(10) no
C422 C423 H423 120.9 no
C424 C423 H423 120.9 no
C425 C424 O424 129.6(18) no
C425 C424 C423 119.8(15) no
O424 C424 C423 110.3(18) no
C424 C425 C426 120.2(11) no
C424 C425 H425 119.9 no
C426 C425 H425 119.9 no
C421 C426 C425 122.5(7) no
C421 C426 H426 118.8 no
C425 C426 H426 118.8 no
O424 C427 H27G 109.5 no
O424 C427 H27H 109.5 no
H27G C427 H27H 109.5 no
O424 C427 H27I 109.5 no
H27G C427 H27I 109.5 no
H27H C427 H27I 109.5 no
O424 C427 H27J 109.5 no
H27G C427 H27J 141.1 no
H27H C427 H27J 56.3 no
H27I C427 H27J 56.3 no
O424 C427 H27K 109.5 no
H27G C427 H27K 56.3 no
H27H C427 H27K 141.1 no
H27I C427 H27K 56.3 no
H27J C427 H27K 109.5 no
O424 C427 H27L 109.5 no
H27G C427 H27L 56.3 no
H27H C427 H27L 56.3 no
H27I C427 H27L 141.1 no
H27J C427 H27L 109.5 no
H27K C427 H27L 109.5 no
O51 C5 C4A 121.73(16) no
O51 C5 C6 119.43(16) no
C4A C5 C6 118.82(15) no
C5 C6 C7 114.40(15) no
C5 C6 H6A 108.7 no
C7 C6 H6A 108.7 no
C5 C6 H6B 108.7 no
C7 C6 H6B 108.7 no
H6A C6 H6B 107.6 no
C71 C7 C6 111.07(15) no
C71 C7 C72 108.94(15) no
C6 C7 C72 110.14(15) no
C71 C7 C8 108.89(14) no
C6 C7 C8 106.77(14) no
C72 C7 C8 111.03(15) no
C7 C71 H71A 109.5 no
C7 C71 H71B 109.5 no
H71A C71 H71B 109.5 no
C7 C71 H71C 109.5 no
H71A C71 H71C 109.5 no
H71B C71 H71C 109.5 no
C7 C72 H72A 109.5 no
C7 C72 H72B 109.5 no
H72A C72 H72B 109.5 no
C7 C72 H72C 109.5 no
H72A C72 H72C 109.5 no
H72B C72 H72C 109.5 no
C8A C8 C7 113.31(14) no
C8A C8 H8A 108.9 no
C7 C8 H8A 108.9 no
C8A C8 H8B 108.9 no
C7 C8 H8B 108.9 no
H8A C8 H8B 107.7 no
N9 C8A C4A 122.31(16) no
N9 C8A C8 114.85(15) no
C4A C8A C8 122.82(16) no
N1 C9A N9 123.69(15) no
N1 C9A C3A 113.54(15) no
N9 C9A C3A 122.69(16) no
C8A N9 C9A 118.34(15) yes
C8A N9 H9 120.8 no
C9A N9 H9 120.8 no

loop_
_geom_bond_atom_site_label_1
_geom_bond_atom_site_label_2
_geom_bond_site_symmetry_2
_geom_bond_distance
_geom_bond_publ_flag
N1 C9A . 1.335(2) yes
N1 N2 . 1.358(2) yes
N2 C3 . 1.345(2) yes
N2 H2 . .8800 no
C3 C3A . 1.383(2) no
C3 C31 . 1.488(3) no
C31 H31A . .9800 no
C31 H31B . .9800 no
C31 H31C . .9800 no
C3A C9A . 1.390(2) no
C3A C420 . 1.490(15) no
C3A C4 . 1.528(9) no
C4A C8A . 1.370(2) no
C4A C5 . 1.439(2) no
C4A C420 . 1.505(14) no
C4A C4 . 1.547(10) no
C4 C41 . 1.521(4) no
C4 H4 . 1.0000 no
C41 C42 . 1.371(5) no
C41 C46 . 1.401(5) no
C42 C43 . 1.400(11) no
C42 H42 . .9500 no
C43 C44 . 1.418(13) no
C43 H43 . .9500 no
C44 O44 . 1.384(4) no
C44 C45 . 1.386(4) no
C45 C46 . 1.381(4) no
C45 H45 . .9500 no
C46 H46 . .9500 no
C47 O44 . 1.428(8) no
C47 H17A . .9800 no
C47 H17B . .9800 no
C47 H17C . .9800 no
C47 H17D . .9800 no
C47 H17E . .9800 no
C47 H17F . .9800 no
C420 C421 . 1.520(5) no
C420 H420 . 1.0000 no
O424 C424 . 1.37(2) no
O424 C427 . 1.42(2) no
C421 C426 . 1.388(8) no
C421 C422 . 1.398(10) no
C422 C423 . 1.388(7) no
C422 H422 . .9500 no
C423 C424 . 1.47(2) no
C423 H423 . .9500 no
C424 C425 . 1.33(3) no
C425 C426 . 1.398(9) no
C425 H425 . .9500 no
C426 H426 . .9500 no
C427 H27G . .9800 no
C427 H27H . .9800 no
C427 H27I . .9800 no
C427 H27J . .9800 no
C427 H27K . .9800 no
C427 H27L . .9800 no
C5 O51 . 1.242(2) no
C5 C6 . 1.507(2) no
C6 C7 . 1.528(3) no
C6 H6A . .9900 no
C6 H6B . .9900 no
C7 C71 . 1.526(2) no
C7 C72 . 1.531(2) no
C7 C8 . 1.534(2) no
C71 H71A . .9800 no
C71 H71B . .9800 no
C71 H71C . .9800 no
C72 H72A . .9800 no
C72 H72B . .9800 no
C72 H72C . .9800 no
C8 C8A . 1.502(2) no
C8 H8A . .9900 no
C8 H8B . .9900 no
C8A N9 . 1.357(2) yes
C9A N9 . 1.386(2) yes
N9 H9 . .8800 no

loop_
_geom_hbond_atom_site_label_D
_geom_hbond_atom_site_label_H
_geom_hbond_atom_site_label_A
_geom_hbond_site_symmetry_A
_geom_hbond_distance_DH
_geom_hbond_distance_HA
_geom_hbond_distance_DA
_geom_hbond_angle_DHA
_geom_hbond_publ_flag
N2 H2 O51 2_656 .88 1.96 2.824(2) 167 y
N9 H9 N1 3_767 .88 2.07 2.880(2) 153 y

loop_
_geom_torsion_atom_site_label_1
_geom_torsion_atom_site_label_2
_geom_torsion_atom_site_label_3
_geom_torsion_atom_site_label_4
_geom_torsion
_geom_torsion_publ_flag
C9A N1 N2 C3 .46(19) no
N1 N2 C3 C3A -1.1(2) no
N1 N2 C3 C31 176.96(16) no
N2 C3 C3A C9A 1.26(19) no
C31 C3 C3A C9A -176.55(19) no
N2 C3 C3A C420 177.7(4) no
C31 C3 C3A C420 -.1(5) no
N2 C3 C3A C4 -168.5(4) no
C31 C3 C3A C4 13.7(5) no
C3 C3A C4 C41 72.1(7) no
C9A C3A C4 C41 -96.2(6) no
C420 C3A C4 C41 166(5) no
C3 C3A C4 C4A -164.7(2) no
C9A C3A C4 C4A 26.9(5) no
C420 C3A C4 C4A -71(5) no
C8A C4A C4 C41 98.2(6) no
C5 C4A C4 C41 -76.4(6) no
C420 C4A C4 C41 -164(6) no
C8A C4A C4 C3A -25.6(5) no
C5 C4A C4 C3A 159.8(3) no
C420 C4A C4 C3A 72(5) no
C3A C4 C41 C42 -112.6(6) no
C4A C4 C41 C42 127.9(6) no
C3A C4 C41 C46 66.2(8) no
C4A C4 C41 C46 -53.3(8) no
C46 C41 C42 C43 .2(9) no
C4 C41 C42 C43 179.0(8) no
C41 C42 C43 C44 -.8(13) no
C42 C43 C44 O44 -178.6(6) no
C42 C43 C44 C45 .5(13) no
O44 C44 C45 C46 179.7(3) no
C43 C44 C45 C46 .4(8) no
C44 C45 C46 C41 -1.2(5) no
C42 C41 C46 C45 .9(6) no
C4 C41 C46 C45 -177.9(5) no
C45 C44 O44 C47 178.6(4) no
C43 C44 O44 C47 -2.2(8) no
C3 C3A C420 C4A -168.4(3) no
C9A C3A C420 C4A 7.5(7) no
C4 C3A C420 C4A 96(5) no
C3 C3A C420 C421 66.8(9) no
C9A C3A C420 C421 -117.3(7) no
C4 C3A C420 C421 -29(4) no
C8A C4A C420 C3A -5.7(7) no
C5 C4A C420 C3A 168.2(3) no
C4 C4A C420 C3A -95(5) no
C8A C4A C420 C421 116.0(8) no
C5 C4A C420 C421 -70.2(10) no
C4 C4A C420 C421 27(4) no
C3A C420 C421 C426 82.9(12) no
C4A C420 C421 C426 -39.6(15) no
C3A C420 C421 C422 -95.8(11) no
C4A C420 C421 C422 141.8(9) no
C426 C421 C422 C423 -.3(12) no
C420 C421 C422 C423 178.4(9) no
C421 C422 C423 C424 -1.2(13) no
C427 O424 C424 C425 1(3) no
C427 O424 C424 C423 -172.4(13) no
C422 C423 C424 C425 3(2) no
C422 C423 C424 O424 177.9(10) no
O424 C424 C425 C426 -177.4(16) no
C423 C424 C425 C426 -4(2) no
C422 C421 C426 C425 -.4(13) no
C420 C421 C426 C425 -179.1(9) no
C424 C425 C426 C421 2.7(16) no
C8A C4A C5 O51 178.54(16) no
C420 C4A C5 O51 4.4(4) no
C4 C4A C5 O51 -6.6(3) no
C8A C4A C5 C6 .1(2) no
C420 C4A C5 C6 -174.0(3) no
C4 C4A C5 C6 174.9(3) no
O51 C5 C6 C7 151.62(15) no
C4A C5 C6 C7 -29.9(2) no
C5 C6 C7 C71 172.12(14) no
C5 C6 C7 C72 -67.10(19) no
C5 C6 C7 C8 53.54(19) no
C71 C7 C8 C8A -170.63(15) no
C6 C7 C8 C8A -50.64(19) no
C72 C7 C8 C8A 69.4(2) no
C5 C4A C8A N9 -176.46(15) no
C420 C4A C8A N9 -2.8(4) no
C4 C4A C8A N9 9.0(4) no
C5 C4A C8A C8 2.1(3) no
C420 C4A C8A C8 175.8(4) no
C4 C4A C8A C8 -172.4(3) no
C7 C8 C8A N9 -156.14(15) no
C7 C8 C8A C4A 25.2(2) no
N2 N1 C9A N9 -176.35(15) no
N2 N1 C9A C3A .42(19) no
C3 C3A C9A N1 -1.1(2) no
C420 C3A C9A N1 -178.0(4) no
C4 C3A C9A N1 170.3(3) no
C3 C3A C9A N9 175.73(15) no
C420 C3A C9A N9 -1.2(4) no
C4 C3A C9A N9 -12.9(4) no
C4A C8A N9 C9A 9.9(2) no
C8 C8A N9 C9A -168.79(15) no
N1 C9A N9 C8A 168.51(16) no
C3A C9A N9 C8A -8.0(2) no
